data_4129625
loop_
_publ_author_name
'Madrahimov, Sherzod T.'
'Li, Qian'
'Sharma, Ankit'
'Hartwig, John F.'

_publ_contact_author
; 
Danielle L. Gray 
University of Illinois 
School of Chemical Sciences, Box 59-1 
505 South Mathews Avenue 
Urbana, Illinois  61801 
USA 
;
_publ_section_title
;
 Origins of Regioselectivity in Iridium Catalyzed Allylic Substitution.
;
_journal_issue 47
_journal_name_full 'Journal of the American Chemical Society'
_journal_page_first 14968
_journal_page_last 14981
_journal_paper_doi 10.1021/jacs.5b08911
_journal_volume 137
_journal_year 2015
_chemical_formula_moiety 'C35 H35 Ir O3 P, (B F4)'
_chemical_formula_sum 'C35 H35 B F4 Ir O3 P'
_chemical_formula_weight 813.61
_space_group_IT_number 14
_space_group_name_Hall '-P 2ybc'
_space_group_name_H-M_alt 'P 1 21/c 1'
_symmetry_cell_setting monoclinic
_symmetry_space_group_name_Hall '-P 2ybc'
_symmetry_space_group_name_H-M 'P 1 21/c 1'
_atom_sites_solution_hydrogens geom
_atom_sites_solution_primary direct
_atom_sites_solution_secondary difmap
_audit_creation_method SHELXL-97
_audit_update_record
; 
? 
;
_cell_angle_alpha 90.00
_cell_angle_beta 94.1180(10)
_cell_angle_gamma 90.00
_cell_formula_units_Z 4
_cell_length_a 9.3233(2)
_cell_length_b 13.2062(3)
_cell_length_c 25.7810(6)
_cell_measurement_reflns_used 9952
_cell_measurement_temperature 193(2)
_cell_measurement_theta_max 25.60
_cell_measurement_theta_min 2.68
_cell_volume 3166.10(12)
_computing_cell_refinement 'SAINT V7.68A (Bruker, 2005)'
_computing_data_collection 'APEX2 V2010.11-3 (Bruker, 2010)'
_computing_data_reduction
; 
SAINT V7.68A, XPREP V2005/2, SADABS V2007/4, (Bruker, 2005 & 2007) 
;
_computing_molecular_graphics
; 
SHELXTL V6.12 (Bruker, 2005), CrystalMaker v2.1.3 (CrystalMaker, 1994) 
;
_computing_publication_material 'XCIF V6.12 (Bruker, 2005)'
_computing_structure_refinement 'SHELXTL V6.12 (Bruker, 2005)'
_computing_structure_solution 'SHELXTL V6.12 (Bruker, 2005)'
_diffrn_ambient_temperature 193(2)
_diffrn_measured_fraction_theta_full 0.996
_diffrn_measured_fraction_theta_max 0.996
_diffrn_measurement_device 'Siemens Platform/ApexII CCD'
_diffrn_measurement_method 'profile data from \f and \w scans'
_diffrn_radiation_monochromator graphite
_diffrn_radiation_source 'normal-focus sealed tube'
_diffrn_radiation_type MoK\a
_diffrn_radiation_wavelength 0.71073
_diffrn_radiation_wavelength_id bm70nas
_diffrn_reflns_av_R_equivalents 0.0296
_diffrn_reflns_av_sigmaI/netI 0.0247
_diffrn_reflns_limit_h_max 11
_diffrn_reflns_limit_h_min -11
_diffrn_reflns_limit_k_max 16
_diffrn_reflns_limit_k_min -14
_diffrn_reflns_limit_l_max 30
_diffrn_reflns_limit_l_min -31
_diffrn_reflns_number 29702
_diffrn_reflns_theta_full 25.63
_diffrn_reflns_theta_max 25.63
_diffrn_reflns_theta_min 1.73
_exptl_absorpt_coefficient_mu 4.326
_exptl_absorpt_correction_T_max 0.5671
_exptl_absorpt_correction_T_min 0.3556
_exptl_absorpt_correction_type integration
_exptl_absorpt_process_details 'SHELXTL/XPREP V2005/2 (Bruker, 2005)'
_exptl_crystal_colour colourless
_exptl_crystal_density_diffrn 1.707
_exptl_crystal_density_method 'not measured'
_exptl_crystal_description prism
_exptl_crystal_F_000 1608
_exptl_crystal_id bm70nas
_exptl_crystal_preparation
; 
The data crystal was mounted using oil (Parantone-N, Exxon) to a 
0.3 mm cryo-loop (Hampton Research) with the (1 -3 2) scattering 
planes roughly normal to the spindle axis. 
;
_exptl_crystal_size_max 0.409
_exptl_crystal_size_mid 0.275
_exptl_crystal_size_min 0.241
_refine_diff_density_max 0.975
_refine_diff_density_min -0.954
_refine_diff_density_rms 0.078
_refine_ls_extinction_method none
_refine_ls_goodness_of_fit_ref 1.025
_refine_ls_hydrogen_treatment noref
_refine_ls_matrix_type full
_refine_ls_number_parameters 499
_refine_ls_number_reflns 5954
_refine_ls_number_restraints 658
_refine_ls_restrained_S_all 1.147
_refine_ls_R_factor_all 0.0270
_refine_ls_R_factor_gt 0.0225
_refine_ls_shift/su_max 0.002
_refine_ls_shift/su_mean 0.000
_refine_ls_structure_factor_coef Fsqd
_refine_ls_weighting_details 'calc w=1/[\s^2^(Fo^2^)+(0.0289P)^2^+2.6520P] where P=(Fo^2^+2Fc^2^)/3'
_refine_ls_weighting_scheme calc
_refine_ls_wR_factor_gt 0.0538
_refine_ls_wR_factor_ref 0.0562
_reflns_number_gt 5333
_reflns_number_total 5954
_reflns_threshold_expression >2sigma(I)
_cod_data_source_file ja5b08911_si_002.cif
_cod_data_source_block bm70nas
_cod_depositor_comments
;
The following automatic conversions were performed:

data item '_symmetry_cell_setting' value 'Monoclinic' was changed to
'monoclinic' in accordance with the
/home/saulius/struct/COD-crude-data/automatic-downloads/DataCite-retrospective/ACS/depositions/lib/dictionaries/cif_core.dic
dictionary named 'cif_core.dic' version 2.4.2 last updated on
2011-04-26.

Automatic conversion script
Id: cif_fix_values 6909 2019-04-08 15:41:33Z antanas 
;
_cod_original_sg_symbol_H-M 'P2(1)/c  '
_cod_database_code 4129625

loop_
_symmetry_equiv_pos_as_xyz
'x, y, z'
'-x, y+1/2, -z+1/2'
'-x, -y, -z'
'x, -y-1/2, z-1/2'

loop_
_atom_site_label
_atom_site_type_symbol
_atom_site_fract_x
_atom_site_fract_y
_atom_site_fract_z
_atom_site_U_iso_or_equiv
_atom_site_adp_type
_atom_site_occupancy
_atom_site_symmetry_multiplicity
_atom_site_calc_flag
_atom_site_refinement_flags
_atom_site_disorder_assembly
_atom_site_disorder_group
Ir1 Ir 0.173226(14) 0.311615(10) 0.337934(5) 0.02955(6) Uani 1 1 d . . .
P4 P 0.05344(9) 0.26368(7) 0.40683(3) 0.02741(19) Uani 1 1 d . . .
O1 O 0.1195(2) 0.15750(18) 0.42645(9) 0.0315(5) Uani 1 1 d . . .
O2 O 0.0694(2) 0.33756(18) 0.45492(9) 0.0321(5) Uani 1 1 d . . .
O3 O -0.1154(2) 0.24265(17) 0.40210(9) 0.0328(5) Uani 1 1 d . . .
C1 C 0.1322(5) 0.4801(3) 0.31155(15) 0.0442(9) Uani 1 1 d . . .
H1 H 0.2113 0.5277 0.3235 0.053 Uiso 1 1 calc R . .
C2 C 0.0373(4) 0.4601(3) 0.34867(15) 0.0417(9) Uani 1 1 d . . .
H2 H 0.0596 0.4958 0.3825 0.050 Uiso 1 1 calc R . .
C3 C -0.1200(4) 0.4380(3) 0.33635(17) 0.0480(10) Uani 1 1 d . . .
H3A H -0.1692 0.5016 0.3251 0.058 Uiso 1 1 calc R . .
H3B H -0.1621 0.4150 0.3685 0.058 Uiso 1 1 calc R . .
C4 C -0.1498(4) 0.3576(3) 0.29396(16) 0.0474(10) Uani 1 1 d . . .
H4A H -0.2397 0.3216 0.3008 0.057 Uiso 1 1 calc R . .
H4B H -0.1664 0.3924 0.2600 0.057 Uiso 1 1 calc R . .
C5 C -0.0307(4) 0.2794(3) 0.28963(14) 0.0382(9) Uani 1 1 d . . .
H5 H -0.0644 0.2078 0.2922 0.046 Uiso 1 1 calc R . .
C6 C 0.0796(4) 0.2920(3) 0.25607(14) 0.0416(9) Uani 1 1 d . . .
H6 H 0.1093 0.2280 0.2391 0.050 Uiso 1 1 calc R . .
C7 C 0.0966(5) 0.3856(3) 0.22373(15) 0.0529(11) Uani 1 1 d . . .
H7A H 0.0201 0.3858 0.1950 0.064 Uiso 1 1 calc R . .
H7B H 0.1902 0.3819 0.2080 0.064 Uiso 1 1 calc R . .
C8 C 0.0896(5) 0.4860(3) 0.25361(16) 0.0529(11) Uani 1 1 d . . .
H8A H 0.1533 0.5355 0.2378 0.064 Uiso 1 1 calc R . .
H8B H -0.0098 0.5125 0.2489 0.064 Uiso 1 1 calc R . .
C9 C 0.3731(4) 0.3469(3) 0.29487(15) 0.0453(10) Uani 1 1 d . . .
H9A H 0.3953 0.2998 0.2666 0.054 Uiso 1 1 calc R . .
H9B H 0.3904 0.4189 0.2867 0.054 Uiso 1 1 calc R . .
C10 C 0.4118(4) 0.3153(3) 0.34597(15) 0.0396(9) Uani 1 1 d . . .
H10 H 0.4648 0.2498 0.3513 0.047 Uiso 1 1 calc R . .
C11 C 0.3661(4) 0.3660(3) 0.38999(14) 0.0360(8) Uani 1 1 d . . .
H11 H 0.3794 0.4409 0.3872 0.043 Uiso 1 1 calc R . .
C12 C 0.4059(4) 0.3295(3) 0.44360(14) 0.0343(8) Uani 1 1 d . . .
C13 C 0.4601(4) 0.2329(3) 0.45498(16) 0.0412(9) Uani 1 1 d . . .
H13 H 0.4702 0.1858 0.4276 0.049 Uiso 1 1 calc R . .
C14 C 0.4993(4) 0.2052(3) 0.50578(18) 0.0478(11) Uani 1 1 d . . .
H14 H 0.5348 0.1388 0.5129 0.057 Uiso 1 1 calc R . .
C15 C 0.4877(4) 0.2720(3) 0.54608(17) 0.0500(11) Uani 1 1 d . . .
H15 H 0.5168 0.2525 0.5807 0.060 Uiso 1 1 calc R . .
C16 C 0.4334(5) 0.3677(3) 0.53579(16) 0.0500(11) Uani 1 1 d . . .
H16 H 0.4235 0.4142 0.5634 0.060 Uiso 1 1 calc R . .
C17 C 0.3932(4) 0.3958(3) 0.48484(15) 0.0408(9) Uani 1 1 d . . .
H17 H 0.3561 0.4619 0.4781 0.049 Uiso 1 1 calc R . .
C18 C 0.2188(4) 0.1566(3) 0.34246(14) 0.0329(8) Uani 1 1 d . . .
C19 C 0.1834(3) 0.1039(3) 0.38662(14) 0.0309(8) Uani 1 1 d . . .
C20 C 0.2079(4) 0.0017(3) 0.39450(16) 0.0402(9) Uani 1 1 d . . .
H20 H 0.1798 -0.0309 0.4250 0.048 Uiso 1 1 calc R . .
C21 C 0.2742(4) -0.0517(3) 0.35682(18) 0.0464(10) Uani 1 1 d . . .
H21 H 0.2929 -0.1220 0.3612 0.056 Uiso 1 1 calc R . .
C22 C 0.3129(4) -0.0029(3) 0.31314(17) 0.0464(11) Uani 1 1 d . . .
H22 H 0.3600 -0.0397 0.2877 0.056 Uiso 1 1 calc R . .
C23 C 0.2847(4) 0.0993(3) 0.30526(15) 0.0392(9) Uani 1 1 d . . .
H23 H 0.3106 0.1308 0.2741 0.047 Uiso 1 1 calc R . .
C24 C 0.0170(4) 0.3160(3) 0.50402(13) 0.0308(8) Uani 1 1 d . . .
C25 C 0.1005(4) 0.2599(3) 0.53925(15) 0.0425(9) Uani 1 1 d . . .
H25 H 0.1895 0.2322 0.5303 0.051 Uiso 1 1 calc R . .
C26 C 0.0523(5) 0.2447(4) 0.58796(16) 0.0563(12) Uani 1 1 d . . .
H26 H 0.1087 0.2059 0.6129 0.068 Uiso 1 1 calc R . .
C27 C -0.0753(5) 0.2845(3) 0.60090(17) 0.0513(11) Uani 1 1 d . . .
H27 H -0.1072 0.2736 0.6346 0.062 Uiso 1 1 calc R . .
C28 C -0.1572(4) 0.3405(3) 0.56510(17) 0.0479(10) Uani 1 1 d . . .
H28 H -0.2461 0.3681 0.5742 0.057 Uiso 1 1 calc R . .
C29 C -0.1121(4) 0.3571(3) 0.51598(15) 0.0412(9) Uani 1 1 d . . .
H29 H -0.1686 0.3959 0.4911 0.049 Uiso 1 1 calc R . .
C30 C -0.1848(3) 0.1474(3) 0.40374(14) 0.0306(7) Uani 1 1 d . . .
C31 C -0.1762(4) 0.0916(3) 0.44909(14) 0.0401(9) Uani 1 1 d . . .
H31 H -0.1218 0.1150 0.4793 0.048 Uiso 1 1 calc R . .
C32 C -0.2497(4) -0.0002(3) 0.44918(17) 0.0495(10) Uani 1 1 d . . .
H32 H -0.2448 -0.0405 0.4798 0.059 Uiso 1 1 calc R . .
C33 C -0.3291(4) -0.0329(3) 0.40553(17) 0.0503(10) Uani 1 1 d . . .
H33 H -0.3790 -0.0956 0.4061 0.060 Uiso 1 1 calc R . .
C34 C -0.3366(4) 0.0246(3) 0.36093(16) 0.0440(9) Uani 1 1 d . . .
H34 H -0.3911 0.0011 0.3308 0.053 Uiso 1 1 calc R . .
C35 C -0.2653(3) 0.1166(3) 0.35972(14) 0.0358(8) Uani 1 1 d . . .
H35 H -0.2719 0.1573 0.3293 0.043 Uiso 1 1 calc R . .
B1 B 0.4574(13) 0.6699(8) 0.3055(5) 0.062(3) Uani 0.266(6) 1 d PDU A 1
F1 F 0.5465(16) 0.7522(9) 0.3158(6) 0.060(3) Uani 0.266(6) 1 d PDU A 1
F2 F 0.3493(13) 0.6825(12) 0.3384(5) 0.075(3) Uani 0.266(6) 1 d PDU A 1
F3 F 0.4045(17) 0.6783(11) 0.2545(4) 0.080(4) Uani 0.266(6) 1 d PDU A 1
F4 F 0.5186(15) 0.5766(8) 0.3149(6) 0.089(3) Uani 0.266(6) 1 d PDU A 1
B1B B 0.4464(9) 0.6612(6) 0.3062(3) 0.053(2) Uani 0.490(8) 1 d PDU B 2
F1B F 0.5771(9) 0.7118(8) 0.3109(3) 0.076(3) Uani 0.490(8) 1 d PDU B 2
F2B F 0.3277(10) 0.7242(7) 0.3067(4) 0.119(3) Uani 0.490(8) 1 d PDU B 2
F3B F 0.4354(11) 0.6051(8) 0.2610(4) 0.074(3) Uani 0.490(8) 1 d PDU B 2
F4B F 0.4436(11) 0.5919(7) 0.3463(4) 0.074(3) Uani 0.490(8) 1 d PDU B 2
B1C B 0.4678(13) 0.6630(9) 0.3082(5) 0.062(3) Uani 0.245(6) 1 d PDU C 3
F1C F 0.6140(11) 0.6461(13) 0.3115(5) 0.078(4) Uani 0.245(6) 1 d PDU C 3
F2C F 0.4543(19) 0.7662(8) 0.3142(5) 0.085(4) Uani 0.245(6) 1 d PDU C 3
F3C F 0.4109(18) 0.6336(13) 0.2601(5) 0.048(4) Uani 0.245(6) 1 d PDU C 3
F4C F 0.3984(14) 0.6203(11) 0.3480(6) 0.043(3) Uani 0.245(6) 1 d PDU C 3

loop_
_atom_site_aniso_label
_atom_site_aniso_U_11
_atom_site_aniso_U_22
_atom_site_aniso_U_33
_atom_site_aniso_U_23
_atom_site_aniso_U_13
_atom_site_aniso_U_12
Ir1 0.03601(9) 0.02978(9) 0.02333(9) -0.00069(5) 0.00547(6) -0.00451(5)
P4 0.0312(4) 0.0273(4) 0.0239(4) -0.0007(4) 0.0034(3) -0.0008(3)
O1 0.0344(12) 0.0305(12) 0.0302(13) 0.0026(10) 0.0056(10) 0.0006(10)
O2 0.0397(13) 0.0321(13) 0.0251(12) -0.0020(10) 0.0072(10) -0.0049(10)
O3 0.0328(12) 0.0311(13) 0.0345(13) 0.0004(10) 0.0022(10) -0.0024(10)
C1 0.065(3) 0.0284(19) 0.039(2) 0.0053(17) 0.0020(19) -0.0047(18)
C2 0.061(2) 0.0267(19) 0.038(2) 0.0030(16) 0.0073(18) 0.0045(17)
C3 0.054(2) 0.039(2) 0.052(2) 0.0126(19) 0.0076(19) 0.0114(19)
C4 0.046(2) 0.052(3) 0.044(2) 0.013(2) -0.0020(18) 0.0052(19)
C5 0.043(2) 0.043(2) 0.0281(19) 0.0027(17) -0.0060(16) -0.0060(17)
C6 0.053(2) 0.047(2) 0.0246(19) -0.0016(16) -0.0020(17) -0.0064(18)
C7 0.064(3) 0.064(3) 0.031(2) 0.010(2) 0.0030(19) -0.009(2)
C8 0.069(3) 0.051(3) 0.040(2) 0.018(2) 0.006(2) -0.006(2)
C9 0.047(2) 0.053(2) 0.038(2) -0.0028(19) 0.0198(18) -0.0147(19)
C10 0.0330(18) 0.047(2) 0.040(2) -0.0038(17) 0.0089(16) -0.0114(16)
C11 0.0364(18) 0.034(2) 0.038(2) -0.0008(16) 0.0045(15) -0.0105(15)
C12 0.0301(17) 0.040(2) 0.033(2) -0.0009(16) 0.0024(15) -0.0099(15)
C13 0.0353(19) 0.040(2) 0.049(2) -0.0012(19) 0.0070(17) -0.0030(16)
C14 0.034(2) 0.048(3) 0.061(3) 0.012(2) 0.0020(19) -0.0012(17)
C15 0.050(2) 0.057(3) 0.041(2) 0.009(2) -0.0078(19) -0.015(2)
C16 0.060(3) 0.051(3) 0.038(2) -0.0034(19) -0.0016(19) -0.021(2)
C17 0.046(2) 0.036(2) 0.040(2) -0.0022(17) 0.0015(17) -0.0086(17)
C18 0.0292(16) 0.0348(19) 0.034(2) -0.0080(16) 0.0000(14) -0.0037(15)
C19 0.0259(16) 0.0288(18) 0.038(2) -0.0039(15) 0.0006(14) -0.0034(13)
C20 0.0375(19) 0.033(2) 0.049(2) 0.0008(17) -0.0022(17) -0.0017(15)
C21 0.040(2) 0.032(2) 0.066(3) -0.012(2) -0.0056(19) 0.0030(16)
C22 0.0303(18) 0.050(3) 0.059(3) -0.028(2) -0.0015(18) 0.0018(17)
C23 0.0328(18) 0.044(2) 0.041(2) -0.0133(18) 0.0045(16) -0.0040(16)
C24 0.0340(17) 0.0348(19) 0.0245(18) -0.0078(14) 0.0066(14) -0.0063(14)
C25 0.042(2) 0.050(2) 0.036(2) 0.0040(18) 0.0101(17) 0.0065(18)
C26 0.069(3) 0.067(3) 0.035(2) 0.011(2) 0.013(2) 0.011(2)
C27 0.067(3) 0.051(3) 0.039(2) -0.006(2) 0.024(2) -0.014(2)
C28 0.039(2) 0.058(3) 0.049(3) -0.022(2) 0.0176(19) -0.0064(19)
C29 0.040(2) 0.047(2) 0.036(2) -0.0119(18) 0.0039(16) 0.0037(17)
C30 0.0264(16) 0.0326(18) 0.0339(19) -0.0029(15) 0.0084(14) -0.0015(14)
C31 0.042(2) 0.045(2) 0.033(2) 0.0015(17) 0.0038(16) -0.0079(17)
C32 0.050(2) 0.050(3) 0.049(2) 0.014(2) 0.0078(19) -0.0131(19)
C33 0.047(2) 0.045(2) 0.060(3) -0.001(2) 0.008(2) -0.0161(18)
C34 0.0318(18) 0.054(2) 0.047(2) -0.012(2) 0.0051(16) -0.0099(17)
C35 0.0266(16) 0.048(2) 0.0332(19) -0.0012(17) 0.0048(14) -0.0007(15)
B1 0.075(5) 0.060(5) 0.052(5) -0.006(4) 0.015(4) -0.010(5)
F1 0.083(6) 0.039(6) 0.059(5) 0.000(5) 0.009(5) -0.015(5)
F2 0.081(6) 0.090(6) 0.060(5) -0.020(5) 0.032(5) -0.002(5)
F3 0.090(6) 0.083(7) 0.062(6) -0.005(5) -0.015(5) -0.013(6)
F4 0.100(6) 0.069(5) 0.100(6) -0.003(5) 0.013(5) -0.006(5)
B1B 0.069(4) 0.049(4) 0.042(4) -0.009(3) 0.017(4) -0.016(4)
F1B 0.097(5) 0.071(5) 0.060(4) 0.004(4) 0.009(4) -0.048(4)
F2B 0.145(6) 0.085(5) 0.131(6) -0.004(5) 0.038(5) 0.030(4)
F3B 0.083(5) 0.087(6) 0.056(4) -0.027(4) 0.029(3) -0.001(4)
F4B 0.094(6) 0.072(5) 0.055(4) 0.018(4) -0.007(4) -0.035(4)
B1C 0.075(5) 0.059(5) 0.053(5) -0.005(5) 0.015(4) -0.009(5)
F1C 0.073(6) 0.090(7) 0.071(6) -0.007(6) 0.012(5) 0.001(6)
F2C 0.109(7) 0.060(6) 0.087(6) -0.007(5) 0.014(6) 0.011(6)
F3C 0.062(6) 0.052(7) 0.029(5) -0.016(5) -0.007(5) 0.019(6)
F4C 0.044(5) 0.054(6) 0.033(5) 0.004(5) 0.012(4) -0.008(5)

loop_
_atom_type_symbol
_atom_type_description
_atom_type_scat_dispersion_real
_atom_type_scat_dispersion_imag
_atom_type_scat_source
C C 0.0033 0.0016 'International Tables Vol C Tables 4.2.6.8 and 6.1.1.4'
H H 0.0000 0.0000 'International Tables Vol C Tables 4.2.6.8 and 6.1.1.4'
B B 0.0013 0.0007 'International Tables Vol C Tables 4.2.6.8 and 6.1.1.4'
O O 0.0106 0.0060 'International Tables Vol C Tables 4.2.6.8 and 6.1.1.4'
F F 0.0171 0.0103 'International Tables Vol C Tables 4.2.6.8 and 6.1.1.4'
P P 0.1023 0.0942 'International Tables Vol C Tables 4.2.6.8 and 6.1.1.4'
Ir Ir -1.4442 7.9887 'International Tables Vol C Tables 4.2.6.8 and 6.1.1.4'

loop_
_exptl_crystal_face_index_h
_exptl_crystal_face_index_k
_exptl_crystal_face_index_l
_exptl_crystal_face_perp_dist
1.00 1.00 3.00 0.2060
1.00 0.00 -3.00 0.1200
-1.00 0.00 3.00 0.0360
-2.00 2.00 3.00 0.0480
0.00 -2.00 3.00 0.1010
-2.00 2.00 -1.00 0.0990
-2.00 -2.00 3.00 0.0850
-2.00 -1.00 2.00 0.0670
0.00 2.00 -1.00 0.1420
-1.00 -2.00 -3.00 0.1610
1.00 -1.00 3.00 0.0820
-1.00 0.00 -3.00 0.1280

loop_
_geom_angle_atom_site_label_1
_geom_angle_atom_site_label_2
_geom_angle_atom_site_label_3
_geom_angle
C18 Ir1 C10 79.50(14)
C18 Ir1 C5 90.34(14)
C10 Ir1 C5 149.52(15)
C18 Ir1 C6 90.19(14)
C10 Ir1 C6 114.24(15)
C5 Ir1 C6 36.45(14)
C18 Ir1 P4 77.97(10)
C10 Ir1 P4 118.83(11)
C5 Ir1 P4 86.33(10)
C6 Ir1 P4 121.86(11)
C18 Ir1 C11 97.30(13)
C10 Ir1 C11 36.49(14)
C5 Ir1 C11 171.76(14)
C6 Ir1 C11 145.90(14)
P4 Ir1 C11 92.24(9)
C18 Ir1 C9 93.27(15)
C10 Ir1 C9 36.30(14)
C5 Ir1 C9 117.28(14)
C6 Ir1 C9 80.91(15)
P4 Ir1 C9 155.12(11)
C11 Ir1 C9 65.53(13)
C18 Ir1 C1 166.10(14)
C10 Ir1 C1 98.49(15)
C5 Ir1 C1 84.54(14)
C6 Ir1 C1 78.02(14)
P4 Ir1 C1 114.46(11)
C11 Ir1 C1 88.68(14)
C9 Ir1 C1 77.75(16)
C18 Ir1 C2 156.12(14)
C10 Ir1 C2 120.89(14)
C5 Ir1 C2 77.39(14)
C6 Ir1 C2 91.74(14)
P4 Ir1 C2 80.83(10)
C11 Ir1 C2 94.37(14)
C9 Ir1 C2 110.54(15)
C1 Ir1 C2 33.92(14)
O2 P4 O3 101.81(13)
O2 P4 O1 106.36(13)
O3 P4 O1 103.12(13)
O2 P4 Ir1 114.94(10)
O3 P4 Ir1 122.05(10)
O1 P4 Ir1 107.11(10)
C19 O1 P4 112.5(2)
C24 O2 P4 124.0(2)
C30 O3 P4 127.1(2)
C2 C1 C8 124.0(4)
C2 C1 Ir1 73.5(2)
C8 C1 Ir1 111.0(3)
C2 C1 H1 113.9
C8 C1 H1 113.9
Ir1 C1 H1 113.9
C1 C2 C3 123.7(4)
C1 C2 Ir1 72.6(2)
C3 C2 Ir1 109.7(2)
C1 C2 H2 114.4
C3 C2 H2 114.4
Ir1 C2 H2 114.4
C2 C3 C4 114.1(3)
C2 C3 H3A 108.7
C4 C3 H3A 108.7
C2 C3 H3B 108.7
C4 C3 H3B 108.7
H3A C3 H3B 107.6
C5 C4 C3 115.1(3)
C5 C4 H4A 108.5
C3 C4 H4A 108.5
C5 C4 H4B 108.5
C3 C4 H4B 108.5
H4A C4 H4B 107.5
C6 C5 C4 122.3(4)
C6 C5 Ir1 71.9(2)
C4 C5 Ir1 115.1(3)
C6 C5 H5 113.7
C4 C5 H5 113.7
Ir1 C5 H5 113.7
C5 C6 C7 123.4(4)
C5 C6 Ir1 71.7(2)
C7 C6 Ir1 112.2(3)
C5 C6 H6 114.1
C7 C6 H6 114.1
Ir1 C6 H6 114.1
C6 C7 C8 114.9(3)
C6 C7 H7A 108.5
C8 C7 H7A 108.5
C6 C7 H7B 108.5
C8 C7 H7B 108.5
H7A C7 H7B 107.5
C1 C8 C7 115.5(3)
C1 C8 H8A 108.4
C7 C8 H8A 108.4
C1 C8 H8B 108.4
C7 C8 H8B 108.4
H8A C8 H8B 107.5
C10 C9 Ir1 69.3(2)
C10 C9 H9A 116.7
Ir1 C9 H9A 116.7
C10 C9 H9B 116.7
Ir1 C9 H9B 116.7
H9A C9 H9B 113.7
C9 C10 C11 122.8(4)
C9 C10 Ir1 74.4(2)
C11 C10 Ir1 74.2(2)
C9 C10 H10 118.4
C11 C10 H10 118.4
Ir1 C10 H10 118.4
C10 C11 C12 121.6(3)
C10 C11 Ir1 69.36(19)
C12 C11 Ir1 125.4(2)
C10 C11 H11 111.4
C12 C11 H11 111.4
Ir1 C11 H11 111.4
C17 C12 C13 117.7(3)
C17 C12 C11 118.5(3)
C13 C12 C11 123.7(3)
C14 C13 C12 120.5(4)
C14 C13 H13 119.7
C12 C13 H13 119.7
C15 C14 C13 121.1(4)
C15 C14 H14 119.5
C13 C14 H14 119.5
C14 C15 C16 119.4(4)
C14 C15 H15 120.3
C16 C15 H15 120.3
C15 C16 C17 119.8(4)
C15 C16 H16 120.1
C17 C16 H16 120.1
C12 C17 C16 121.5(4)
C12 C17 H17 119.2
C16 C17 H17 119.2
C19 C18 C23 115.6(3)
C19 C18 Ir1 118.4(3)
C23 C18 Ir1 126.1(3)
C20 C19 C18 124.2(4)
C20 C19 O1 117.1(3)
C18 C19 O1 118.7(3)
C19 C20 C21 118.2(4)
C19 C20 H20 120.9
C21 C20 H20 120.9
C22 C21 C20 119.7(4)
C22 C21 H21 120.2
C20 C21 H21 120.2
C21 C22 C23 121.4(4)
C21 C22 H22 119.3
C23 C22 H22 119.3
C22 C23 C18 120.9(4)
C22 C23 H23 119.5
C18 C23 H23 119.5
C25 C24 C29 122.0(4)
C25 C24 O2 119.0(3)
C29 C24 O2 118.9(3)
C24 C25 C26 118.4(4)
C24 C25 H25 120.8
C26 C25 H25 120.8
C27 C26 C25 120.9(4)
C27 C26 H26 119.5
C25 C26 H26 119.5
C26 C27 C28 119.8(4)
C26 C27 H27 120.1
C28 C27 H27 120.1
C27 C28 C29 120.8(4)
C27 C28 H28 119.6
C29 C28 H28 119.6
C24 C29 C28 118.2(4)
C24 C29 H29 120.9
C28 C29 H29 120.9
C35 C30 C31 122.4(3)
C35 C30 O3 117.5(3)
C31 C30 O3 120.1(3)
C30 C31 C32 117.9(3)
C30 C31 H31 121.0
C32 C31 H31 121.0
C33 C32 C31 120.7(4)
C33 C32 H32 119.7
C31 C32 H32 119.7
C32 C33 C34 120.3(4)
C32 C33 H33 119.9
C34 C33 H33 119.9
C33 C34 C35 120.4(3)
C33 C34 H34 119.8
C35 C34 H34 119.8
C30 C35 C34 118.3(3)
C30 C35 H35 120.8
C34 C35 H35 120.8
F4 B1 F2 108.2(9)
F4 B1 F3 111.0(9)
F2 B1 F3 110.6(10)
F4 B1 F1 115.8(10)
F2 B1 F1 104.1(9)
F3 B1 F1 106.8(9)
F3B B1B F4B 105.8(7)
F3B B1B F2B 108.7(7)
F4B B1B F2B 109.5(8)
F3B B1B F1B 110.1(7)
F4B B1B F1B 108.4(7)
F2B B1B F1B 114.0(8)
F3C B1C F4C 112.8(10)
F3C B1C F1C 109.1(9)
F4C B1C F1C 113.9(10)
F3C B1C F2C 110.3(10)
F4C B1C F2C 105.8(9)
F1C B1C F2C 104.5(9)

loop_
_geom_bond_atom_site_label_1
_geom_bond_atom_site_label_2
_geom_bond_distance
Ir1 C18 2.092(4)
Ir1 C10 2.219(4)
Ir1 C5 2.238(3)
Ir1 C6 2.240(3)
Ir1 P4 2.2556(9)
Ir1 C11 2.281(3)
Ir1 C9 2.285(4)
Ir1 C1 2.351(4)
Ir1 C2 2.362(4)
P4 O2 1.576(2)
P4 O3 1.595(2)
P4 O1 1.599(2)
O1 C19 1.414(4)
O2 C24 1.418(4)
O3 C30 1.416(4)
C1 C2 1.375(6)
C1 C8 1.520(5)
C1 H1 1.0000
C2 C3 1.507(6)
C2 H2 1.0000
C3 C4 1.535(6)
C3 H3A 0.9900
C3 H3B 0.9900
C4 C5 1.527(6)
C4 H4A 0.9900
C4 H4B 0.9900
C5 C6 1.400(6)
C5 H5 1.0000
C6 C7 1.505(6)
C6 H6 1.0000
C7 C8 1.538(6)
C7 H7A 0.9900
C7 H7B 0.9900
C8 H8A 0.9900
C8 H8B 0.9900
C9 C10 1.404(6)
C9 H9A 0.9900
C9 H9B 0.9900
C10 C11 1.410(5)
C10 H10 1.0000
C11 C12 1.486(5)
C11 H11 1.0000
C12 C17 1.389(5)
C12 C13 1.396(5)
C13 C14 1.383(6)
C13 H13 0.9500
C14 C15 1.373(6)
C14 H14 0.9500
C15 C16 1.380(6)
C15 H15 0.9500
C16 C17 1.391(5)
C16 H16 0.9500
C17 H17 0.9500
C18 C19 1.394(5)
C18 C23 1.398(5)
C19 C20 1.381(5)
C20 C21 1.383(6)
C20 H20 0.9500
C21 C22 1.369(6)
C21 H21 0.9500
C22 C23 1.387(6)
C22 H22 0.9500
C23 H23 0.9500
C24 C25 1.370(5)
C24 C29 1.376(5)
C25 C26 1.379(6)
C25 H25 0.9500
C26 C27 1.363(6)
C26 H26 0.9500
C27 C28 1.371(6)
C27 H27 0.9500
C28 C29 1.381(6)
C28 H28 0.9500
C29 H29 0.9500
C30 C35 1.377(5)
C30 C31 1.380(5)
C31 C32 1.392(5)
C31 H31 0.9500
C32 C33 1.372(6)
C32 H32 0.9500
C33 C34 1.376(6)
C33 H33 0.9500
C34 C35 1.387(5)
C34 H34 0.9500
C35 H35 0.9500
B1 F4 1.372(8)
B1 F2 1.373(8)
B1 F3 1.374(8)
B1 F1 1.383(8)
B1B F3B 1.378(7)
B1B F4B 1.382(7)
B1B F2B 1.385(7)
B1B F1B 1.387(7)
B1C F3C 1.370(8)
B1C F4C 1.372(8)
B1C F1C 1.378(8)
B1C F2C 1.379(8)
